data_1000411
loop_
_publ_author_name
'de Kozak, A.'
'Samouel, M.'
'Renaudin, J.'
'Ferey, G.'

_publ_section_title
;
 Fluorures complexes de cuivre II. V. Structure cristalline de
 \a-Ba~2~Cu~5~F~14~
;
_journal_coden_ASTM RVCMA8
_journal_name_full 'Revue de Chimie Minerale'
_journal_page_first 352
_journal_page_last 361
_journal_volume 23
_journal_year 1986
_chemical_formula_structural 'Ba2 Cu5 F14'
_chemical_formula_sum 'Ba2 Cu5 F14'
_chemical_name_systematic 'Dibarium pentacopper fluoride - \a'
_space_group_IT_number 15
_symmetry_cell_setting monoclinic
_symmetry_Int_Tables_number 15
_symmetry_space_group_name_Hall '-C 2yc'
_symmetry_space_group_name_H-M 'C 1 2/c 1'
_cell_angle_alpha 90
_cell_angle_beta 117.10(1)
_cell_angle_gamma 90
_cell_formula_units_Z 4
_cell_length_a 18.170(2)
_cell_length_b 6.652(1)
_cell_length_c 10.328(1)
_cell_volume 1111.3
_refine_ls_R_factor_all 0.058
_cod_database_code 1000411

loop_
_symmetry_equiv_pos_as_xyz
x,y,z
-x,y,1/2-z
-x,-y,-z
x,-y,1/2+z
1/2+x,1/2+y,z
1/2-x,1/2+y,1/2-z
1/2-x,1/2-y,-z
1/2+x,1/2-y,1/2+z

loop_
_atom_site_aniso_label
_atom_site_aniso_U_11
_atom_site_aniso_U_12
_atom_site_aniso_U_13
_atom_site_aniso_U_22
_atom_site_aniso_U_23
_atom_site_aniso_U_33
Ba1 0.0159(5) 0.0003(2) 0.0104(4) 0.0043(5) -0.0009(2) 0.0164(5)
Cu1 0.0135(8) 0.0015(4) 0.0117(6) 0.0046(7) 0.0008(4) 0.0140(8)
Cu2 0.0139(8) 0.0003(4) 0.0112(6) 0.0023(7) 0.0007(4) 0.0158(8)
Cu3 0.0108(10) 0. 0.0093(8) 0.0040(9) 0. 0.0133(10)
F1 0.0288(39) 0.0015(28) 0.0198(34) 0.0086(30) 0.0001(28) 0.0255(40)
F2 0.0132(32) -0.0064(23) 0.0079(29) 0.0041(27) -0.0038(26) 0.0238(37)
F3 0.0229(38) -0.0022(24) 0.0105(31) 0.0049(30) -0.0018(23) 0.0176(36)
F4 0.0116(34) 0.0025(23) 0.0095(29) 0.0155(36) 0.0010(24) 0.0160(37)
F5 0.0159(33) 0.0009(25) 0.0108(29) 0.0055(30) 0.0008(25) 0.0222(37)
F6 0.0320(44) 0.0001(25) 0.0266(37) 0.0010(28) 0.0003(26) 0.0305(41)
F7 0.0145(33) 0.0026(27) 0.0196(31) 0.0269(39) 0.0019(30) 0.0230(38)

loop_
_atom_site_label
_atom_site_type_symbol
_atom_site_symmetry_multiplicity
_atom_site_Wyckoff_symbol
_atom_site_fract_x
_atom_site_fract_y
_atom_site_fract_z
_atom_site_occupancy
_atom_site_attached_hydrogens
_atom_site_calc_flag
Ba1 Ba2+ 8 f 0.1641(1) 0.6148(1) 0.1300(1) 1. 0 d
Cu1 Cu2+ 8 f 0.1749(1) 0.1180(2) 0.9914(2) 1. 0 d
Cu2 Cu2+ 8 f 0.0359(1) 0.1418(2) 0.1407(2) 1. 0 d
Cu3 Cu2+ 4 e 0. 0.6456(3) 0.25 1. 0 d
F1 F1- 8 f 0.9675(5) 0.4289(10) 0.3567(8) 1. 0 d
F2 F1- 8 f 0.8912(4) 0.3478(10) 0.6030(8) 1. 0 d
F3 F1- 8 f 0.7762(5) 0.1435(9) 0.6356(8) 1. 0 d
F4 F1- 8 f 0.9252(5) 0.1306(9) 0.1165(8) 1. 0 d
F5 F1- 8 f 0.7505(4) 0.0822(9) 0.8970(8) 1. 0 d
F6 F1- 8 f 0.9654(5) 0.1480(9) 0.8727(9) 1. 0 d
F7 F1- 8 f 0.8590(5) 0.1564(11) 0.3570(8) 1. 0 d

loop_
_atom_type_symbol
_atom_type_oxidation_number
Ba2+ 2.000
Cu2+ 2.000
F1- -1.000
